data_1541901
loop_
_publ_author_name
'Arom\'i, G.'
'Beavers, C. M.'
'S\'anchez Costa, J.'
'Craig, G. A.'
'M\'inguez Espallargas, G.'
'Orera, A.'
'Roubeau, O.'

_publ_section_title
;
 Snapshots of a solid-state transformation: coexistence of three phases
 trapped in one crystal
;
_journal_issue 4
_journal_name_full 'Chem. Sci.'
_journal_page_first 2907
_journal_paper_doi 10.1039/C5SC04287A
_journal_volume 7
_journal_year 2016
_chemical_formula_moiety 'C36 H30 N10 Fe, (Cl O4)2'
_chemical_formula_sum 'C36 H30 Cl2 Fe N10 O10'
_chemical_formula_weight 1778.90
_space_group_crystal_system monoclinic
_space_group_IT_number 14
_space_group_name_Hall '-P 2ybc'
_space_group_name_H-M_alt 'P 1 21/c 1'
_symmetry_space_group_name_Hall '-P 2ybc'
_symmetry_space_group_name_H-M 'P 1 21/c 1'
_atom_sites_solution_hydrogens geom
_atom_sites_solution_primary direct
_atom_sites_solution_secondary difmap
_audit_creation_method SHELXL-2014/7
_audit_update_record
;
2015-12-22 deposited with the CCDC.
2016-01-05 downloaded from the CCDC.
;
_cell_angle_alpha 90
_cell_angle_beta 90.45(3)
_cell_angle_gamma 90
_cell_formula_units_Z 8
_cell_length_a 15.700(3)
_cell_length_b 20.035(4)
_cell_length_c 24.638(5)
_cell_measurement_reflns_used 4552
_cell_measurement_temperature 250(2)
_cell_measurement_theta_max 20.6
_cell_measurement_theta_min 2.30
_cell_volume 7750(3)
_computing_cell_refinement 'SAINT V8.27B(Bruker, 2012)'
_computing_data_collection 'Apex2 v2012.10-0 (Bruker, 2012)'
_computing_data_reduction SAINT
_computing_molecular_graphics
;
         SHELXTL 5.1, XP (Sheldrick, 1994)
    ShelXle Rev 699 (Hubschle, 2011)
;
_computing_publication_material SHELXL-2014/7
_computing_structure_refinement 'SHELXL-2014/7 (Sheldrick, 2014)'
_computing_structure_solution SHELXS
_diffrn_ambient_temperature 250(2)
_diffrn_detector_area_resol_mean 8.3
_diffrn_measured_fraction_theta_full 0.694
_diffrn_measured_fraction_theta_max 0.694
_diffrn_measurement_device_type 'Bruker Apex2'
_diffrn_measurement_method \w
_diffrn_radiation_monochromator silicon(111)
_diffrn_radiation_source 'Advanced Light Source Beamline 11.3.1'
_diffrn_radiation_type synchrotron
_diffrn_radiation_wavelength 0.7749
_diffrn_reflns_av_R_equivalents 0.0566
_diffrn_reflns_av_unetI/netI 0.0475
_diffrn_reflns_Laue_measured_fraction_full 0.694
_diffrn_reflns_Laue_measured_fraction_max 0.694
_diffrn_reflns_limit_h_max 12
_diffrn_reflns_limit_h_min -12
_diffrn_reflns_limit_k_max 15
_diffrn_reflns_limit_k_min -15
_diffrn_reflns_limit_l_max 19
_diffrn_reflns_limit_l_min -19
_diffrn_reflns_number 14414
_diffrn_reflns_point_group_measured_fraction_full 0.694
_diffrn_reflns_point_group_measured_fraction_max 0.694
_diffrn_reflns_theta_full 17.908
_diffrn_reflns_theta_max 17.908
_diffrn_reflns_theta_min 2.015
_exptl_absorpt_coefficient_mu 0.752
_exptl_absorpt_correction_T_max 0.7443
_exptl_absorpt_correction_T_min 0.5205
_exptl_absorpt_correction_type multi-scan
_exptl_absorpt_process_details 'SADABS-2012/1  (Sheldrick, 2012)'
_exptl_crystal_colour orange
_exptl_crystal_density_diffrn 1.525
_exptl_crystal_description block
_exptl_crystal_F_000 3648
_exptl_crystal_size_max 0.500
_exptl_crystal_size_mid 0.400
_exptl_crystal_size_min 0.300
_refine_diff_density_max 0.275
_refine_diff_density_min -0.235
_refine_diff_density_rms 0.065
_refine_ls_extinction_method none
_refine_ls_goodness_of_fit_ref 1.065
_refine_ls_hydrogen_treatment constr
_refine_ls_matrix_type full
_refine_ls_number_parameters 679
_refine_ls_number_reflns 2811
_refine_ls_number_restraints 1380
_refine_ls_restrained_S_all 0.859
_refine_ls_R_factor_all 0.1344
_refine_ls_R_factor_gt 0.0809
_refine_ls_shift/su_max 0.000
_refine_ls_shift/su_mean 0.000
_refine_ls_structure_factor_coef Fsqd
_refine_ls_weighting_details 'w=1/[\s^2^(Fo^2^)+(0.0945P)^2^+85.7635P] where P=(Fo^2^+2Fc^2^)/3'
_refine_ls_weighting_scheme calc
_refine_ls_wR_factor_gt 0.1908
_refine_ls_wR_factor_ref 0.2456
_reflns_Friedel_coverage 0.000
_reflns_number_gt 1770
_reflns_number_total 2811
_reflns_threshold_expression 'I > 2\s(I)'
_cod_data_source_file c5sc04287a2.cif
_cod_data_source_block Stage3_Transient
_cod_depositor_comments
;
Adding full bibliography for 1541896--1541904.cif.

2019-07-14
Z value and formula fixed to values more according to usual
chemical conventions.                 miguel
;
_cod_original_formula_sum 'C72 H60 Cl4 Fe2 N20 O20'
_cod_original_formula_weight 1778.90
_cod_original_formula_moiety '(C36 H30 N10 Fe)2, (Cl O4)4'
_cod_original_formula_units_Z 4
_cod_database_code 1541901
_shelx_shelxl_version_number 2014/7
_shelx_space_group_comment
;
The symmetry employed for this shelxl refinement is uniquely defined
by the following loop, which should always be used as a source of
symmetry information in preference to the above space-group names.
They are only intended as comments.
;
_shelx_estimated_absorpt_t_min 0.705
_shelx_estimated_absorpt_t_max 0.806

loop_
_space_group_symop_operation_xyz
'x, y, z'
'-x, y+1/2, -z+1/2'
'-x, -y, -z'
'x, -y-1/2, z-1/2'

loop_
_atom_site_label
_atom_site_type_symbol
_atom_site_fract_x
_atom_site_fract_y
_atom_site_fract_z
_atom_site_U_iso_or_equiv
_atom_site_adp_type
_atom_site_occupancy
_atom_site_site_symmetry_order
_atom_site_calc_flag
_atom_site_refinement_flags_posn
_atom_site_refinement_flags_adp
_atom_site_refinement_flags_occupancy
_atom_site_disorder_assembly
_atom_site_disorder_group
Fe1 Fe 0.2696(2) 1.2670(2) 0.64517(13) 0.0877(16) Uani 1 1 d . U . . .
O1 O 0.3683(12) 1.2503(11) 0.4208(7) 0.135(7) Uani 1 1 d . . . . .
O2 O 0.1598(14) 1.4162(10) 0.8167(8) 0.150(7) Uani 1 1 d . . . . .
N1 N 0.3352(13) 1.2125(11) 0.5215(9) 0.093(7) Uani 1 1 d . U . . .
H1A H 0.3552 1.2487 0.5079 0.112 Uiso 1 1 calc R U . . .
N2 N 0.3039(13) 1.2045(11) 0.5719(9) 0.093(6) Uani 1 1 d . U . . .
N3 N 0.2360(12) 1.1659(9) 0.6666(8) 0.076(5) Uani 1 1 d . U . . .
N4 N 0.2244(11) 1.2688(10) 0.7290(7) 0.084(5) Uani 1 1 d . U . . .
N5 N 0.2099(11) 1.3109(9) 0.7716(8) 0.088(6) Uani 1 1 d . U . . .
H5B H 0.2195 1.3531 0.7699 0.105 Uiso 1 1 calc R U . . .
N6 N 0.0835(14) 1.2862(10) 0.5861(8) 0.101(7) Uani 1 1 d . U . . .
H6A H 0.0663 1.2455 0.5879 0.121 Uiso 1 1 calc R U . . .
N7 N 0.1558(14) 1.3086(11) 0.6068(8) 0.088(6) Uani 1 1 d . U . . .
N8 N 0.2953(14) 1.3687(9) 0.6322(7) 0.085(5) Uani 1 1 d . U . . .
N9 N 0.3959(13) 1.2831(11) 0.6786(8) 0.088(6) Uani 1 1 d . U . . .
N10 N 0.4513(13) 1.2495(10) 0.7084(8) 0.098(7) Uani 1 1 d . U . . .
H10A H 0.4481 1.2079 0.7167 0.118 Uiso 1 1 calc R U . . .
C1 C 0.375(2) 1.184(2) 0.4019(16) 0.162(14) Uiso 1 1 d . . . . .
C2 C 0.4002(17) 1.1741(15) 0.3465(12) 0.131(10) Uiso 1 1 d . . . . .
H2A H 0.4162 1.2070 0.3220 0.158 Uiso 1 1 calc R U . . .
C3 C 0.3960(19) 1.1065(17) 0.3366(13) 0.154(12) Uiso 1 1 d . . . . .
H3A H 0.4081 1.0951 0.3009 0.185 Uiso 1 1 calc R U . . .
C4 C 0.377(2) 1.052(2) 0.3690(15) 0.193(15) Uiso 1 1 d . . . . .
H4A H 0.3778 1.0080 0.3568 0.232 Uiso 1 1 calc R U . . .
C5 C 0.3577(16) 1.0706(14) 0.4226(10) 0.112(9) Uiso 1 1 d . . . . .
H5A H 0.3458 1.0376 0.4480 0.135 Uiso 1 1 calc R U . . .
C6 C 0.3556(18) 1.1391(16) 0.4387(13) 0.129(10) Uiso 1 1 d . . . . .
C7 C 0.3289(17) 1.1507(14) 0.4956(12) 0.104(9) Uiso 1 1 d . . . . .
C8 C 0.2954(15) 1.1065(13) 0.5299(10) 0.101(9) Uiso 1 1 d . . . . .
H8A H 0.2837 1.0619 0.5225 0.122 Uiso 1 1 calc R U . . .
C9 C 0.2812(15) 1.1392(13) 0.5781(10) 0.075(8) Uiso 1 1 d . . . . .
C10 C 0.2450(16) 1.1196(14) 0.6275(11) 0.095(8) Uiso 1 1 d . . . . .
C11 C 0.2163(15) 1.0543(13) 0.6397(10) 0.096(8) Uiso 1 1 d . . . . .
H11A H 0.2213 1.0202 0.6143 0.115 Uiso 1 1 calc R U . . .
C12 C 0.1825(16) 1.0426(13) 0.6877(11) 0.109(9) Uiso 1 1 d . . . . .
H12A H 0.1622 0.9998 0.6943 0.130 Uiso 1 1 calc R U . . .
C13 C 0.1752(15) 1.0883(13) 0.7281(10) 0.100(8) Uiso 1 1 d . . . . .
H13A H 0.1527 1.0781 0.7619 0.119 Uiso 1 1 calc R U . . .
C14 C 0.2042(17) 1.1516(13) 0.7147(11) 0.089(8) Uiso 1 1 d . . . . .
C15 C 0.2015(15) 1.2087(13) 0.7500(10) 0.085(8) Uiso 1 1 d . . . . .
C16 C 0.1744(15) 1.2163(13) 0.8026(9) 0.082(8) Uiso 1 1 d . . . . .
H16A H 0.1556 1.1822 0.8252 0.099 Uiso 1 1 calc R U . . .
C17 C 0.1799(15) 1.2815(13) 0.8159(11) 0.088(8) Uiso 1 1 d . . . . .
C18 C 0.1587(14) 1.3190(13) 0.8648(9) 0.083(7) Uiso 1 1 d . . . . .
C19 C 0.1409(18) 1.2844(16) 0.9097(12) 0.134(11) Uiso 1 1 d . . . . .
H19A H 0.1440 1.2381 0.9091 0.161 Uiso 1 1 calc R U . . .
C30 C 0.2534(19) 1.4760(15) 0.5987(10) 0.128(10) Uiso 1 1 d . . . . .
H30A H 0.2104 1.5032 0.5850 0.154 Uiso 1 1 calc R U . . .
C20 C 0.1176(16) 1.3170(14) 0.9580(11) 0.118(9) Uiso 1 1 d . . . . .
H20A H 0.1106 1.2940 0.9904 0.142 Uiso 1 1 calc R U . . .
C21 C 0.1058(16) 1.3841(14) 0.9545(11) 0.117(9) Uiso 1 1 d . . . . .
H21A H 0.0879 1.4058 0.9858 0.140 Uiso 1 1 calc R U . . .
C22 C 0.1174(16) 1.4220(14) 0.9104(11) 0.118(9) Uiso 1 1 d . . . . .
H22A H 0.1082 1.4678 0.9100 0.141 Uiso 1 1 calc R U . . .
C23 C 0.1453(16) 1.3857(15) 0.8640(12) 0.099(9) Uiso 1 1 d . . . . .
C24 C 0.394(2) 1.3006(17) 0.3809(13) 0.173(14) Uiso 1 1 d . . . . .
H24A H 0.3873 1.3443 0.3964 0.259 Uiso 1 1 calc R U . . .
H24B H 0.4519 1.2936 0.3710 0.259 Uiso 1 1 calc R U . . .
H24C H 0.3579 1.2968 0.3492 0.259 Uiso 1 1 calc R U . . .
C25 C 0.132(3) 1.485(2) 0.8145(15) 0.225(18) Uiso 1 1 d . . . . .
H25A H 0.1447 1.5030 0.7795 0.337 Uiso 1 1 calc R U . . .
H25B H 0.0719 1.4868 0.8206 0.337 Uiso 1 1 calc R U . . .
H25C H 0.1614 1.5099 0.8420 0.337 Uiso 1 1 calc R U . . .
C26 C 0.0413(19) 1.3354(14) 0.5620(10) 0.115(10) Uiso 1 1 d . . . . .
H26A H -0.0142 1.3326 0.5485 0.138 Uiso 1 1 calc R U . . .
C27 C 0.0912(17) 1.3902(14) 0.5600(9) 0.107(9) Uiso 1 1 d . . . . .
H27A H 0.0804 1.4303 0.5423 0.128 Uiso 1 1 calc R U . . .
C28 C 0.1622(17) 1.3727(14) 0.5904(10) 0.087(8) Uiso 1 1 d . . . . .
C29 C 0.2413(18) 1.4068(14) 0.6069(10) 0.092(8) Uiso 1 1 d . . . . .
C31 C 0.3340(19) 1.5010(15) 0.6123(10) 0.126(10) Uiso 1 1 d . . . . .
H31A H 0.3493 1.5448 0.6047 0.151 Uiso 1 1 calc R U . . .
C32 C 0.3885(17) 1.4584(14) 0.6371(9) 0.111(9) Uiso 1 1 d . . . . .
H32A H 0.4410 1.4747 0.6488 0.133 Uiso 1 1 calc R U . . .
C33 C 0.3704(18) 1.3921(14) 0.6459(9) 0.091(8) Uiso 1 1 d . . . . .
C34 C 0.4239(18) 1.3443(14) 0.6733(10) 0.091(8) Uiso 1 1 d . . . . .
C35 C 0.4985(16) 1.3531(13) 0.7051(9) 0.098(8) Uiso 1 1 d . . . . .
H35A H 0.5289 1.3922 0.7113 0.118 Uiso 1 1 calc R U . . .
C36 C 0.5149(18) 1.2928(13) 0.7237(9) 0.101(9) Uiso 1 1 d . . . . .
H36A H 0.5626 1.2812 0.7443 0.121 Uiso 1 1 calc R U . . .
Fe2 Fe 0.2250(2) 0.6855(2) 0.34735(12) 0.0869(16) Uani 1 1 d . U . . .
O3 O 0.3289(13) 0.7233(10) 0.1483(7) 0.130(7) Uani 1 1 d . . . . .
O4 O 0.1769(13) 0.8650(9) 0.5025(7) 0.138(7) Uani 1 1 d . . . . .
N11 N 0.2909(12) 0.6537(11) 0.2326(8) 0.092(7) Uani 1 1 d . U . . .
H11B H 0.2795 0.6920 0.2185 0.111 Uiso 1 1 calc R U . . .
N12 N 0.2740(11) 0.6401(10) 0.2848(8) 0.081(6) Uani 1 1 d . U . . .
N13 N 0.2506(11) 0.5990(8) 0.3778(7) 0.074(5) Uiso 1 1 d . . . . .
N14 N 0.1880(13) 0.7000(11) 0.4230(8) 0.088(6) Uani 1 1 d . U . . .
N15 N 0.1623(11) 0.7497(10) 0.4532(8) 0.088(6) Uani 1 1 d . U . . .
H15A H 0.1517 0.7893 0.4415 0.105 Uiso 1 1 calc R U . . .
N16 N 0.0537(14) 0.6163(10) 0.3229(7) 0.096(6) Uani 1 1 d . U . . .
H16B H 0.0601 0.5794 0.3403 0.115 Uiso 1 1 calc R U . . .
N17 N 0.1099(12) 0.6658(10) 0.3215(7) 0.081(5) Uani 1 1 d . U . . .
N18 N 0.1989(14) 0.7678(10) 0.3102(7) 0.084(6) Uiso 1 1 d . . . . .
N19 N 0.3282(12) 0.7382(10) 0.3636(7) 0.083(6) Uani 1 1 d . U . . .
N20 N 0.3963(13) 0.7337(11) 0.3968(8) 0.099(7) Uani 1 1 d . U . . .
H20B H 0.4107 0.6993 0.4156 0.118 Uiso 1 1 calc R U . . .
C37 C 0.3572(16) 0.6682(16) 0.1232(11) 0.101(9) Uiso 1 1 d . . . . .
C38 C 0.3882(17) 0.6685(15) 0.0686(11) 0.129(10) Uiso 1 1 d . . . . .
H38A H 0.3908 0.7082 0.0491 0.155 Uiso 1 1 calc R U . . .
C39 C 0.4135(18) 0.6108(16) 0.0459(12) 0.138(11) Uiso 1 1 d . . . . .
H39A H 0.4327 0.6122 0.0103 0.166 Uiso 1 1 calc R U . . .
C40 C 0.4131(17) 0.5516(15) 0.0709(11) 0.129(10) Uiso 1 1 d . . . . .
H40A H 0.4309 0.5126 0.0538 0.155 Uiso 1 1 calc R U . . .
C41 C 0.3830(16) 0.5523(14) 0.1267(11) 0.118(9) Uiso 1 1 d . . . . .
H41A H 0.3816 0.5129 0.1465 0.142 Uiso 1 1 calc R U . . .
C42 C 0.3576(15) 0.6087(13) 0.1493(10) 0.087(8) Uiso 1 1 d . . . . .
C43 C 0.3273(16) 0.6032(13) 0.2025(11) 0.094(8) Uiso 1 1 d . . . . .
C44 C 0.3305(13) 0.5536(11) 0.2423(9) 0.084(7) Uiso 1 1 d . . . . .
H44A H 0.3525 0.5110 0.2368 0.101 Uiso 1 1 calc R U . . .
C45 C 0.2967(15) 0.5754(13) 0.2907(10) 0.086(8) Uiso 1 1 d . . . . .
C46 C 0.2839(16) 0.5551(12) 0.3452(10) 0.087(8) Uiso 1 1 d . . . . .
C47 C 0.3021(16) 0.4908(14) 0.3675(11) 0.122(9) Uiso 1 1 d . . . . .
H47A H 0.3230 0.4568 0.3457 0.147 Uiso 1 1 calc R U . . .
C48 C 0.2883(18) 0.4799(16) 0.4219(12) 0.141(11) Uiso 1 1 d . . . . .
H48A H 0.3039 0.4396 0.4379 0.170 Uiso 1 1 calc R U . . .
C49 C 0.2520(18) 0.5280(15) 0.4516(12) 0.133(10) Uiso 1 1 d . . . . .
H49A H 0.2395 0.5192 0.4878 0.160 Uiso 1 1 calc R U . . .
C50 C 0.2324(15) 0.5898(13) 0.4310(10) 0.088(8) Uiso 1 1 d . . . . .
C51 C 0.1988(16) 0.6440(14) 0.4566(11) 0.083(9) Uiso 1 1 d . . . . .
C52 C 0.1805(15) 0.6640(12) 0.5073(11) 0.097(8) Uiso 1 1 d . . . . .
H52A H 0.1847 0.6373 0.5381 0.116 Uiso 1 1 calc R U . . .
C53 C 0.1546(16) 0.7295(13) 0.5070(11) 0.089(8) Uiso 1 1 d . . . . .
C54 C 0.1267(16) 0.7764(14) 0.5477(10) 0.094(9) Uiso 1 1 d . . . . .
C55 C 0.0950(15) 0.7476(14) 0.5939(10) 0.110(9) Uiso 1 1 d . . . . .
H55A H 0.0902 0.7013 0.5953 0.132 Uiso 1 1 calc R U . . .
C56 C 0.0692(17) 0.7854(15) 0.6396(11) 0.121(10) Uiso 1 1 d . . . . .
H56A H 0.0443 0.7660 0.6699 0.145 Uiso 1 1 calc R U . . .
C57 C 0.0836(19) 0.8508(16) 0.6357(13) 0.145(11) Uiso 1 1 d . . . . .
H57A H 0.0715 0.8771 0.6658 0.174 Uiso 1 1 calc R U . . .
C58 C 0.1142(18) 0.8817(16) 0.5914(12) 0.134(10) Uiso 1 1 d . . . . .
H58A H 0.1163 0.9280 0.5898 0.160 Uiso 1 1 calc R U . . .
C59 C 0.1416(17) 0.8449(15) 0.5498(13) 0.105(9) Uiso 1 1 d . . . . .
C60 C 0.3413(19) 0.7859(16) 0.1230(12) 0.146(12) Uiso 1 1 d . . . . .
H60A H 0.3180 0.8205 0.1454 0.219 Uiso 1 1 calc R U . . .
H60B H 0.4012 0.7935 0.1183 0.219 Uiso 1 1 calc R U . . .
H60C H 0.3133 0.7862 0.0883 0.219 Uiso 1 1 calc R U . . .
C61 C 0.189(2) 0.9338(16) 0.4983(12) 0.155(12) Uiso 1 1 d . . . . .
H61A H 0.2141 0.9440 0.4639 0.232 Uiso 1 1 calc R U . . .
H61B H 0.1350 0.9560 0.5012 0.232 Uiso 1 1 calc R U . . .
H61C H 0.2261 0.9486 0.5271 0.232 Uiso 1 1 calc R U . . .
C62 C -0.014(2) 0.6327(15) 0.2936(11) 0.125(10) Uiso 1 1 d . . . . .
H62A H -0.0593 0.6046 0.2859 0.150 Uiso 1 1 calc R U . . .
C63 C -0.0064(16) 0.6950(13) 0.2768(9) 0.099(8) Uiso 1 1 d . . . . .
H63A H -0.0470 0.7205 0.2585 0.119 Uiso 1 1 calc R U . . .
C64 C 0.0757(18) 0.7143(14) 0.2925(9) 0.084(8) Uiso 1 1 d . . . . .
C65 C 0.1233(17) 0.7716(14) 0.2825(10) 0.096(8) Uiso 1 1 d . . . . .
C66 C 0.1112(17) 0.8258(13) 0.2493(10) 0.113(9) Uiso 1 1 d . . . . .
H66A H 0.0609 0.8302 0.2294 0.135 Uiso 1 1 calc R U . . .
C67 C 0.1733(18) 0.8735(13) 0.2455(10) 0.112(9) Uiso 1 1 d . . . . .
H67A H 0.1654 0.9096 0.2223 0.135 Uiso 1 1 calc R U . . .
C68 C 0.2487(17) 0.8686(13) 0.2762(10) 0.110(9) Uiso 1 1 d . . . . .
H68A H 0.2904 0.9016 0.2744 0.132 Uiso 1 1 calc R U . . .
C69 C 0.2591(16) 0.8136(13) 0.3090(9) 0.085(8) Uiso 1 1 d . . . . .
C70 C 0.3311(18) 0.8006(15) 0.3444(11) 0.092(9) Uiso 1 1 d . . . . .
C71 C 0.3995(17) 0.8369(14) 0.3618(10) 0.100(8) Uiso 1 1 d . . . . .
H71A H 0.4154 0.8803 0.3529 0.120 Uiso 1 1 calc R U . . .
C72 C 0.4381(18) 0.7925(13) 0.3955(10) 0.097(9) Uiso 1 1 d . . . . .
H72A H 0.4874 0.8015 0.4154 0.116 Uiso 1 1 calc R U . . .
Cl1_1 Cl 0.4996(5) 0.9116(4) 0.2406(3) 0.130(3) Uani 1 1 d D . . . .
O1_1 O 0.5692(8) 0.8910(8) 0.2754(6) 0.150(7) Uiso 1 1 d D . . . .
O2_1 O 0.4484(10) 0.8535(7) 0.2283(6) 0.151(7) Uiso 1 1 d D . . . .
O3_1 O 0.4483(10) 0.9603(7) 0.2681(7) 0.176(9) Uiso 1 1 d D . . . .
O4_1 O 0.5321(10) 0.9392(8) 0.1911(5) 0.152(7) Uiso 1 1 d D . . . .
Cl1_2 Cl 0.5117(14) 0.6431(11) 0.4925(7) 0.219(18) Uani 0.64(3) 1 d D . P A 1
O1_2 O 0.472(3) 0.6172(18) 0.4439(10) 0.15(2) Uiso 0.64(3) 1 d D . P A 1
O2_2 O 0.4889(17) 0.7123(11) 0.4996(10) 0.125(16) Uiso 0.64(3) 1 d D . P A 1
O3_2 O 0.6027(16) 0.6377(15) 0.4871(12) 0.140(16) Uiso 0.64(3) 1 d D . P A 1
O4_2 O 0.4830(17) 0.6058(13) 0.5388(9) 0.113(12) Uiso 0.64(3) 1 d D . P A 1
Cl1_3 Cl 0.4965(18) 0.6339(12) 0.4899(8) 0.052(11) Uani 0.36(3) 1 d D . P A 2
O1_3 O 0.450(3) 0.613(2) 0.4420(14) 0.08(3) Uiso 0.36(3) 1 d D . P A 2
O2_3 O 0.560(4) 0.682(3) 0.475(2) 0.25(5) Uiso 0.36(3) 1 d D . P A 2
O3_3 O 0.537(4) 0.5766(18) 0.514(2) 0.18(3) Uiso 0.36(3) 1 d D . P A 2
O4_3 O 0.438(3) 0.663(4) 0.528(2) 0.32(7) Uiso 0.36(3) 1 d D . P A 2
Cl1_4 Cl 0.0188(8) 0.8755(7) 0.3952(5) 0.119(3) Uani 0.79(3) 1 d D . P B 1
O1_4 O 0.1096(10) 0.8739(13) 0.3874(11) 0.134(19) Uiso 0.79(3) 1 d D . P B 1
O2_4 O -0.0246(14) 0.8515(11) 0.3472(7) 0.141(11) Uiso 0.79(3) 1 d D . P B 1
O3_4 O -0.0080(14) 0.9430(8) 0.4061(9) 0.139(11) Uiso 0.79(3) 1 d D . P B 1
O4_4 O -0.0037(13) 0.8337(9) 0.4407(7) 0.126(10) Uiso 0.79(3) 1 d D . P B 1
Cl1_5 Cl 0.018(3) 0.889(2) 0.384(2) 0.119(3) Uani 0.21(3) 1 d D . P B 2
O1_5 O 0.101(4) 0.858(4) 0.382(3) 0.05(4) Uiso 0.21(3) 1 d D . P B 2
O2_5 O -0.046(5) 0.838(4) 0.378(4) 0.19(6) Uiso 0.21(3) 1 d D . P B 2
O3_5 O 0.008(5) 0.922(4) 0.436(2) 0.13(4) Uiso 0.21(3) 1 d D . P B 2
O4_5 O 0.009(5) 0.937(4) 0.341(3) 0.19(5) Uiso 0.21(3) 1 d D . P B 2
Cl1_6 Cl 0.0017(9) 0.4507(7) 0.3696(5) 0.124(3) Uani 0.73(3) 1 d D . P C 1
O1_6 O 0.0735(12) 0.4947(10) 0.3772(10) 0.125(11) Uiso 0.73(3) 1 d D . P C 1
O2_6 O -0.0597(13) 0.4823(10) 0.3340(9) 0.142(12) Uiso 0.73(3) 1 d D . P C 1
O3_6 O 0.0304(14) 0.3892(9) 0.3456(9) 0.133(11) Uiso 0.73(3) 1 d D . P C 1
O4_6 O -0.0360(17) 0.4369(12) 0.4215(7) 0.152(13) Uiso 0.73(3) 1 d D . P C 1
Cl1_7 Cl 0.005(2) 0.4434(18) 0.3710(13) 0.124(3) Uani 0.27(3) 1 d D . P C 2
O1_7 O 0.047(3) 0.497(2) 0.400(2) 0.12(3) Uiso 0.27(3) 1 d D . P C 2
O2_7 O 0.007(4) 0.457(3) 0.3136(14) 0.15(4) Uiso 0.27(3) 1 d D . P C 2
O3_7 O 0.048(3) 0.381(2) 0.382(3) 0.14(3) Uiso 0.27(3) 1 d D . P C 2
O4_7 O -0.082(2) 0.438(3) 0.388(2) 0.12(3) Uiso 0.27(3) 1 d D . P C 2

loop_
_atom_site_aniso_label
_atom_site_aniso_U_11
_atom_site_aniso_U_22
_atom_site_aniso_U_33
_atom_site_aniso_U_23
_atom_site_aniso_U_13
_atom_site_aniso_U_12
Fe1 0.078(4) 0.086(3) 0.099(3) 0.003(2) -0.004(2) -0.006(2)
O1 0.136(18) 0.15(2) 0.117(15) 0.019(15) 0.007(12) -0.005(15)
O2 0.21(2) 0.099(16) 0.141(17) 0.002(13) 0.010(15) 0.006(14)
N1 0.074(16) 0.103(18) 0.103(11) 0.016(10) -0.009(10) 0.009(12)
N2 0.081(14) 0.100(13) 0.096(9) 0.006(8) -0.007(8) -0.001(10)
N3 0.070(12) 0.084(9) 0.075(11) -0.007(7) 0.004(9) 0.011(8)
N4 0.061(11) 0.096(12) 0.093(9) -0.007(7) -0.009(7) -0.012(9)
N5 0.072(14) 0.093(14) 0.097(11) -0.005(10) -0.014(10) -0.002(11)
N6 0.090(12) 0.080(16) 0.131(16) -0.011(13) -0.019(10) -0.009(11)
N7 0.086(10) 0.084(13) 0.095(12) -0.012(9) -0.009(8) -0.007(8)
N8 0.074(12) 0.082(9) 0.100(12) -0.005(8) -0.017(10) -0.002(8)
N9 0.075(9) 0.098(13) 0.090(12) 0.010(9) -0.005(7) 0.000(8)
N10 0.076(13) 0.102(16) 0.117(15) 0.017(12) -0.017(10) -0.006(11)
Fe2 0.077(3) 0.090(3) 0.094(3) 0.0128(19) -0.008(2) 0.004(2)
O3 0.16(2) 0.109(17) 0.125(15) 0.025(14) -0.005(12) -0.027(14)
O4 0.21(2) 0.090(15) 0.114(15) 0.000(11) -0.022(14) -0.031(14)
N11 0.071(15) 0.120(18) 0.085(10) -0.006(11) -0.010(9) -0.015(13)
N12 0.052(11) 0.099(14) 0.091(9) 0.000(9) -0.004(8) -0.008(9)
N14 0.081(13) 0.087(15) 0.096(9) 0.004(8) 0.003(8) -0.004(10)
N15 0.071(16) 0.094(15) 0.098(13) -0.005(10) -0.010(10) -0.002(11)
N16 0.097(13) 0.098(15) 0.091(14) 0.019(11) -0.005(11) -0.021(11)
N17 0.072(9) 0.079(14) 0.093(11) 0.006(10) 0.007(8) 0.001(8)
N19 0.071(10) 0.090(13) 0.089(12) 0.004(10) 0.005(7) 0.002(9)
N20 0.085(12) 0.112(18) 0.099(14) 0.009(12) -0.007(9) 0.006(12)
Cl1_1 0.118(7) 0.132(7) 0.139(7) 0.028(5) -0.005(5) -0.016(6)
Cl1_2 0.22(3) 0.27(4) 0.17(3) 0.06(2) -0.10(2) -0.12(3)
Cl1_3 0.08(2) 0.028(18) 0.05(2) 0.004(13) 0.016(14) 0.034(12)
Cl1_4 0.125(9) 0.123(9) 0.108(9) -0.002(6) 0.000(5) -0.006(8)
Cl1_5 0.125(9) 0.123(9) 0.108(9) -0.002(6) 0.000(5) -0.006(8)
Cl1_6 0.136(9) 0.098(7) 0.139(8) -0.020(5) -0.003(5) -0.012(5)
Cl1_7 0.136(9) 0.098(7) 0.139(8) -0.020(5) -0.003(5) -0.012(5)

loop_
_atom_type_symbol
_atom_type_description
_atom_type_scat_dispersion_real
_atom_type_scat_dispersion_imag
_atom_type_scat_source
C C -0.0020 0.0020 'WCROMER Program in WinGX L.Kissel & R.H.Pratt Acta Cryst A46 170 1990'
H H 0.0000 0.0000 'WCROMER Program in WinGX L.Kissel & R.H.Pratt Acta Cryst A46 170 1990'
N N -0.0031 0.0040 'WCROMER Program in WinGX L.Kissel & R.H.Pratt Acta Cryst A46 170 1990'
O O -0.0041 0.0074 'WCROMER Program in WinGX L.Kissel & R.H.Pratt Acta Cryst A46 170 1990'
Cl Cl 0.1408 0.1896 'WCROMER Program in WinGX L.Kissel & R.H.Pratt Acta Cryst A46 170 1990'
Fe Fe 0.2064 0.9930 'WCROMER Program in WinGX L.Kissel & R.H.Pratt Acta Cryst A46 170 1990'

loop_
_geom_angle_atom_site_label_1
_geom_angle_atom_site_label_2
_geom_angle_atom_site_label_3
_geom_angle
N8 Fe1 N3 173.7(8)
N8 Fe1 N9 74.8(8)
N3 Fe1 N9 105.8(8)
N8 Fe1 N7 73.8(8)
N3 Fe1 N7 105.3(8)
N9 Fe1 N7 148.5(9)
N8 Fe1 N4 101.1(7)
N3 Fe1 N4 72.7(8)
N9 Fe1 N4 86.6(7)
N7 Fe1 N4 97.6(7)
N8 Fe1 N2 111.6(8)
N3 Fe1 N2 74.7(8)
N9 Fe1 N2 99.3(7)
N7 Fe1 N2 93.7(7)
N4 Fe1 N2 147.3(8)
C1 O1 C24 114(3)
C23 O2 C25 114(3)
N2 N1 C7 107(2)
N2 N1 H1A 126.5
C7 N1 H1A 126.5
N1 N2 C9 108(2)
N1 N2 Fe1 139.4(18)
C9 N2 Fe1 112.2(17)
C14 N3 C10 122(2)
C14 N3 Fe1 121.1(17)
C10 N3 Fe1 116.4(18)
C15 N4 N5 102.0(19)
C15 N4 Fe1 115.7(17)
N5 N4 Fe1 142.3(16)
C17 N5 N4 115(2)
C17 N5 H5B 122.6
N4 N5 H5B 122.6
N7 N6 C26 110(2)
N7 N6 H6A 124.9
C26 N6 H6A 124.9
N6 N7 C28 106(2)
N6 N7 Fe1 137.5(19)
C28 N7 Fe1 115.5(19)
C29 N8 C33 120(2)
C29 N8 Fe1 121.2(18)
C33 N8 Fe1 118.8(18)
C34 N9 N10 108(2)
C34 N9 Fe1 114(2)
N10 N9 Fe1 137.2(18)
N9 N10 C36 108(2)
N9 N10 H10A 126.1
C36 N10 H10A 126.1
C6 C1 O1 113(4)
C6 C1 C2 129(4)
O1 C1 C2 118(3)
C3 C2 C1 107(3)
C3 C2 H2A 126.6
C1 C2 H2A 126.6
C2 C3 C4 133(3)
C2 C3 H3A 113.5
C4 C3 H3A 113.5
C3 C4 C5 112(3)
C3 C4 H4A 123.8
C5 C4 H4A 123.8
C4 C5 C6 121(3)
C4 C5 H5A 119.3
C6 C5 H5A 119.3
C1 C6 C5 117(3)
C1 C6 C7 128(3)
C5 C6 C7 115(3)
C8 C7 N1 109(3)
C8 C7 C6 128(3)
N1 C7 C6 123(3)
C7 C8 C9 107(3)
C7 C8 H8A 126.3
C9 C8 H8A 126.3
N2 C9 C8 108(2)
N2 C9 C10 118(2)
C8 C9 C10 133(3)
N3 C10 C9 118(3)
N3 C10 C11 117(3)
C9 C10 C11 125(3)
C12 C11 C10 119(3)
C12 C11 H11A 120.5
C10 C11 H11A 120.5
C11 C12 C13 125(3)
C11 C12 H12A 117.5
C13 C12 H12A 117.5
C12 C13 C14 114(3)
C12 C13 H13A 122.8
C14 C13 H13A 122.8
N3 C14 C13 123(3)
N3 C14 C15 113(3)
C13 C14 C15 125(3)
N4 C15 C16 110(2)
N4 C15 C14 118(2)
C16 C15 C14 132(3)
C17 C16 C15 108(2)
C17 C16 H16A 125.8
C15 C16 H16A 125.8
N5 C17 C16 105(2)
N5 C17 C18 122(2)
C16 C17 C18 133(3)
C19 C18 C23 119(3)
C19 C18 C17 118(3)
C23 C18 C17 122(2)
C18 C19 C20 121(3)
C18 C19 H19A 119.5
C20 C19 H19A 119.5
C31 C30 C29 116(3)
C31 C30 H30A 122.0
C29 C30 H30A 122.0
C21 C20 C19 116(3)
C21 C20 H20A 121.9
C19 C20 H20A 121.9
C22 C21 C20 126(3)
C22 C21 H21A 116.9
C20 C21 H21A 116.9
C21 C22 C23 114(3)
C21 C22 H22A 123.0
C23 C22 H22A 123.0
O2 C23 C18 116(3)
O2 C23 C22 121(3)
C18 C23 C22 123(3)
O1 C24 H24A 109.5
O1 C24 H24B 109.5
H24A C24 H24B 109.5
O1 C24 H24C 109.5
H24A C24 H24C 109.5
H24B C24 H24C 109.5
O2 C25 H25A 109.5
O2 C25 H25B 109.5
H25A C25 H25B 109.5
O2 C25 H25C 109.5
H25A C25 H25C 109.5
H25B C25 H25C 109.5
N6 C26 C27 109(3)
N6 C26 H26A 125.3
C27 C26 H26A 125.3
C26 C27 C28 104(3)
C26 C27 H27A 128.0
C28 C27 H27A 128.0
N7 C28 C27 110(3)
N7 C28 C29 115(3)
C27 C28 C29 135(3)
N8 C29 C30 124(3)
N8 C29 C28 114(3)
C30 C29 C28 122(3)
C32 C31 C30 117(3)
C32 C31 H31A 121.6
C30 C31 H31A 121.6
C31 C32 C33 123(3)
C31 C32 H32A 118.3
C33 C32 H32A 118.3
N8 C33 C32 119(3)
N8 C33 C34 114(3)
C32 C33 C34 127(3)
N9 C34 C35 110(3)
N9 C34 C33 118(3)
C35 C34 C33 131(3)
C36 C35 C34 104(3)
C36 C35 H35A 128.1
C34 C35 H35A 128.1
C35 C36 N10 110(3)
C35 C36 H36A 125.0
N10 C36 H36A 125.0
N18 Fe2 N13 174.5(8)
N18 Fe2 N17 79.9(9)
N13 Fe2 N17 97.7(8)
N18 Fe2 N12 96.2(8)
N13 Fe2 N12 78.8(8)
N17 Fe2 N12 91.0(7)
N18 Fe2 N19 79.1(9)
N13 Fe2 N19 103.5(8)
N17 Fe2 N19 158.7(9)
N12 Fe2 N19 94.7(7)
N18 Fe2 N14 105.0(8)
N13 Fe2 N14 80.0(8)
N17 Fe2 N14 93.4(8)
N12 Fe2 N14 158.8(8)
N19 Fe2 N14 88.7(8)
C37 O3 C60 119(2)
C59 O4 C61 114(2)
N12 N11 C43 117(2)
N12 N11 H11B 121.6
C43 N11 H11B 121.6
N11 N12 C45 104(2)
N11 N12 Fe2 138.0(17)
C45 N12 Fe2 117.9(17)
C46 N13 C50 126(2)
C46 N13 Fe2 116.7(16)
C50 N13 Fe2 116.9(16)
N15 N14 C51 108(2)
N15 N14 Fe2 137.9(18)
C51 N14 Fe2 113.8(19)
N14 N15 C53 110(2)
N14 N15 H15A 124.8
C53 N15 H15A 124.8
C62 N16 N17 109(2)
C62 N16 H16B 125.4
N17 N16 H16B 125.4
C64 N17 N16 107(2)
C64 N17 Fe2 113.6(19)
N16 N17 Fe2 139.2(17)
C69 N18 C65 125(2)
C69 N18 Fe2 117.1(19)
C65 N18 Fe2 117.7(19)
C70 N19 N20 104(2)
C70 N19 Fe2 117.3(19)
N20 N19 Fe2 137.4(18)
N19 N20 C72 108(2)
N19 N20 H20B 125.9
C72 N20 H20B 125.9
O3 C37 C42 120(3)
O3 C37 C38 123(3)
C42 C37 C38 117(3)
C39 C38 C37 119(3)
C39 C38 H38A 120.3
C37 C38 H38A 120.3
C40 C39 C38 125(3)
C40 C39 H39A 117.7
C38 C39 H39A 117.7
C39 C40 C41 115(3)
C39 C40 H40A 122.3
C41 C40 H40A 122.3
C42 C41 C40 121(3)
C42 C41 H41A 119.7
C40 C41 H41A 119.7
C41 C42 C37 123(3)
C41 C42 C43 116(3)
C37 C42 C43 121(3)
N11 C43 C44 99(2)
N11 C43 C42 126(2)
C44 C43 C42 134(3)
C45 C44 C43 112(2)
C45 C44 H44A 124.2
C43 C44 H44A 124.2
N12 C45 C44 108(2)
N12 C45 C46 110(2)
C44 C45 C46 142(3)
N13 C46 C45 117(2)
N13 C46 C47 117(2)
C45 C46 C47 126(2)
C48 C47 C46 119(3)
C48 C47 H47A 120.5
C46 C47 H47A 120.5
C49 C48 C47 119(3)
C49 C48 H48A 120.4
C47 C48 H48A 120.4
C48 C49 C50 123(3)
C48 C49 H49A 118.6
C50 C49 H49A 118.6
N13 C50 C51 115(2)
N13 C50 C49 116(2)
C51 C50 C49 129(3)
C52 C51 C50 139(3)
C52 C51 N14 106(3)
C50 C51 N14 114(3)
C51 C52 C53 110(3)
C51 C52 H52A 124.9
C53 C52 H52A 124.9
C52 C53 N15 105(2)
C52 C53 C54 135(3)
N15 C53 C54 120(2)
C55 C54 C59 116(3)
C55 C54 C53 115(3)
C59 C54 C53 128(3)
C54 C55 C56 123(3)
C54 C55 H55A 118.6
C56 C55 H55A 118.6
C57 C56 C55 115(3)
C57 C56 H56A 122.7
C55 C56 H56A 122.7
C56 C57 C58 125(3)
C56 C57 H57A 117.6
C58 C57 H57A 117.6
C59 C58 C57 119(3)
C59 C58 H58A 120.4
C57 C58 H58A 120.4
C58 C59 O4 129(3)
C58 C59 C54 121(3)
O4 C59 C54 109(3)
O3 C60 H60A 109.5
O3 C60 H60B 109.5
H60A C60 H60B 109.5
O3 C60 H60C 109.5
H60A C60 H60C 109.5
H60B C60 H60C 109.5
O4 C61 H61A 109.5
O4 C61 H61B 109.5
H61A C61 H61B 109.5
O4 C61 H61C 109.5
H61A C61 H61C 109.5
H61B C61 H61C 109.5
N16 C62 C63 110(3)
N16 C62 H62A 125.2
C63 C62 H62A 125.2
C62 C63 C64 105(3)
C62 C63 H63A 127.6
C64 C63 H63A 127.6
N17 C64 C65 119(3)
N17 C64 C63 108(3)
C65 C64 C63 132(3)
N18 C65 C66 117(3)
N18 C65 C64 109(3)
C66 C65 C64 133(3)
C67 C66 C65 120(3)
C67 C66 H66A 120.1
C65 C66 H66A 120.1
C66 C67 C68 121(3)
C66 C67 H67A 119.5
C68 C67 H67A 119.5
C69 C68 C67 118(3)
C69 C68 H68A 121.0
C67 C68 H68A 121.0
N18 C69 C68 119(3)
N18 C69 C70 115(3)
C68 C69 C70 126(3)
N19 C70 C71 115(3)
N19 C70 C69 111(3)
C71 C70 C69 135(3)
C72 C71 C70 101(3)
C72 C71 H71A 129.6
C70 C71 H71A 129.6
N20 C72 C71 112(3)
N20 C72 H72A 124.1
C71 C72 H72A 124.1
O4_1 Cl1_1 O3_1 110.1(9)
O4_1 Cl1_1 O1_1 110.0(9)
O3_1 Cl1_1 O1_1 109.7(9)
O4_1 Cl1_1 O2_1 109.5(8)
O3_1 Cl1_1 O2_1 109.4(9)
O1_1 Cl1_1 O2_1 108.1(8)
O4_2 Cl1_2 O3_2 110.6(11)
O4_2 Cl1_2 O2_2 108.9(10)
O3_2 Cl1_2 O2_2 109.3(10)
O4_2 Cl1_2 O1_2 109.5(11)
O3_2 Cl1_2 O1_2 108.7(11)
O2_2 Cl1_2 O1_2 109.9(11)
O4_3 Cl1_3 O2_3 109.9(11)
O4_3 Cl1_3 O3_3 109.4(11)
O2_3 Cl1_3 O3_3 109.4(11)
O4_3 Cl1_3 O1_3 109.6(11)
O2_3 Cl1_3 O1_3 109.4(11)
O3_3 Cl1_3 O1_3 109.1(11)
O1_4 Cl1_4 O2_4 110.2(10)
O1_4 Cl1_4 O4_4 109.8(10)
O2_4 Cl1_4 O4_4 109.1(10)
O1_4 Cl1_4 O3_4 109.6(10)
O2_4 Cl1_4 O3_4 109.2(10)
O4_4 Cl1_4 O3_4 109.0(10)
O4_5 Cl1_5 O1_5 109.7(11)
O4_5 Cl1_5 O2_5 109.4(11)
O1_5 Cl1_5 O2_5 109.5(11)
O4_5 Cl1_5 O3_5 109.2(11)
O1_5 Cl1_5 O3_5 109.6(11)
O2_5 Cl1_5 O3_5 109.4(11)
O3_6 Cl1_6 O4_6 109.3(10)
O3_6 Cl1_6 O1_6 109.3(10)
O4_6 Cl1_6 O1_6 109.1(10)
O3_6 Cl1_6 O2_6 109.6(10)
O4_6 Cl1_6 O2_6 110.3(10)
O1_6 Cl1_6 O2_6 109.2(9)
O3_7 Cl1_7 O4_7 109.2(11)
O3_7 Cl1_7 O1_7 109.7(11)
O4_7 Cl1_7 O1_7 109.5(11)
O3_7 Cl1_7 O2_7 109.7(11)
O4_7 Cl1_7 O2_7 109.4(11)
O1_7 Cl1_7 O2_7 109.3(11)

loop_
_geom_bond_atom_site_label_1
_geom_bond_atom_site_label_2
_geom_bond_distance
Fe1 N8 2.103(19)
Fe1 N3 2.16(2)
Fe1 N9 2.17(2)
Fe1 N7 2.18(2)
Fe1 N4 2.190(19)
Fe1 N2 2.26(2)
O1 C1 1.41(4)
O1 C24 1.46(3)
O2 C23 1.34(3)
O2 C25 1.44(4)
N1 N2 1.35(2)
N1 C7 1.40(3)
N1 H1A 0.8600
N2 C9 1.36(3)
N3 C14 1.32(3)
N3 C10 1.35(3)
N4 C15 1.36(2)
N4 N5 1.37(2)
N5 C17 1.33(2)
N5 H5B 0.8600
N6 N7 1.32(2)
N6 C26 1.33(3)
N6 H6A 0.8600
N7 C28 1.35(3)
N8 C29 1.30(3)
N8 C33 1.31(3)
N9 C34 1.31(3)
N9 N10 1.32(2)
N10 C36 1.37(3)
N10 H10A 0.8600
C1 C6 1.31(4)
C1 C2 1.44(4)
C2 C3 1.38(3)
C2 H2A 0.9300
C3 C4 1.39(4)
C3 H3A 0.9300
C4 C5 1.41(3)
C4 H4A 0.9300
C5 C6 1.43(3)
C5 H5A 0.9300
C6 C7 1.49(3)
C7 C8 1.33(3)
C8 C9 1.38(3)
C8 H8A 0.9300
C9 C10 1.40(3)
C10 C11 1.42(3)
C11 C12 1.32(3)
C11 H11A 0.9300
C12 C13 1.36(3)
C12 H12A 0.9300
C13 C14 1.39(3)
C13 H13A 0.9300
C14 C15 1.44(3)
C15 C16 1.38(3)
C16 C17 1.35(3)
C16 H16A 0.9300
C17 C18 1.46(3)
C18 C19 1.34(3)
C18 C23 1.35(3)
C19 C20 1.41(3)
C19 H19A 0.9300
C30 C31 1.40(3)
C30 C29 1.41(3)
C30 H30A 0.9300
C20 C21 1.36(3)
C20 H20A 0.9300
C21 C22 1.34(3)
C21 H21A 0.9300
C22 C23 1.43(3)
C22 H22A 0.9300
C24 H24A 0.9600
C24 H24B 0.9600
C24 H24C 0.9600
C25 H25A 0.9600
C25 H25B 0.9600
C25 H25C 0.9600
C26 C27 1.35(3)
C26 H26A 0.9300
C27 C28 1.38(3)
C27 H27A 0.9300
C28 C29 1.47(3)
C31 C32 1.35(3)
C31 H31A 0.9300
C32 C33 1.37(3)
C32 H32A 0.9300
C33 C34 1.44(3)
C34 C35 1.41(3)
C35 C36 1.32(3)
C35 H35A 0.9300
C36 H36A 0.9300
Fe2 N18 1.929(19)
Fe2 N13 1.931(17)
Fe2 N17 1.95(2)
Fe2 N12 1.95(2)
Fe2 N19 1.97(2)
Fe2 N14 1.98(2)
O3 C37 1.34(3)
O3 C60 1.41(3)
O4 C59 1.36(3)
O4 C61 1.40(3)
N11 N12 1.35(2)
N11 C43 1.38(3)
N11 H11B 0.8600
N12 C45 1.35(2)
N13 C46 1.30(2)
N13 C50 1.35(2)
N14 N15 1.31(2)
N14 C51 1.40(3)
N15 C53 1.39(3)
N15 H15A 0.8600
N16 C62 1.32(3)
N16 N17 1.33(2)
N16 H16B 0.8600
N17 C64 1.32(3)
N18 C69 1.32(3)
N18 C65 1.37(3)
N19 C70 1.34(3)
N19 N20 1.34(2)
N20 C72 1.35(3)
N20 H20B 0.8600
C37 C42 1.36(3)
C37 C38 1.43(3)
C38 C39 1.35(3)
C38 H38A 0.9300
C39 C40 1.34(3)
C39 H39A 0.9300
C40 C41 1.46(3)
C40 H40A 0.9300
C41 C42 1.32(3)
C41 H41A 0.9300
C42 C43 1.40(3)
C43 C44 1.40(3)
C44 C45 1.38(3)
C44 H44A 0.9300
C45 C46 1.42(3)
C46 C47 1.43(3)
C47 C48 1.38(3)
C47 H47A 0.9300
C48 C49 1.34(3)
C48 H48A 0.9300
C49 C50 1.37(3)
C49 H49A 0.9300
C50 C51 1.36(3)
C51 C52 1.34(3)
C52 C53 1.37(3)
C52 H52A 0.9300
C53 C54 1.44(3)
C54 C55 1.37(3)
C54 C59 1.39(3)
C55 C56 1.42(3)
C55 H55A 0.9300
C56 C57 1.33(3)
C56 H56A 0.9300
C57 C58 1.35(3)
C57 H57A 0.9300
C58 C59 1.34(3)
C58 H58A 0.9300
C60 H60A 0.9600
C60 H60B 0.9600
C60 H60C 0.9600
C61 H61A 0.9600
C61 H61B 0.9600
C61 H61C 0.9600
C62 C63 1.32(3)
C62 H62A 0.9300
C63 C64 1.40(3)
C63 H63A 0.9300
C64 C65 1.39(3)
C65 C66 1.37(3)
C66 C67 1.37(3)
C66 H66A 0.9300
C67 C68 1.40(3)
C67 H67A 0.9300
C68 C69 1.38(3)
C68 H68A 0.9300
C69 C70 1.45(3)
C70 C71 1.36(3)
C71 C72 1.36(3)
C71 H71A 0.9300
C72 H72A 0.9300
Cl1_1 O4_1 1.436(9)
Cl1_1 O3_1 1.438(9)
Cl1_1 O1_1 1.444(9)
Cl1_1 O2_1 1.444(9)
Cl1_2 O4_2 1.439(9)
Cl1_2 O3_2 1.440(9)
Cl1_2 O2_2 1.442(9)
Cl1_2 O1_2 1.444(9)
Cl1_3 O4_3 1.440(9)
Cl1_3 O2_3 1.441(10)
Cl1_3 O3_3 1.442(9)
Cl1_3 O1_3 1.443(9)
Cl1_4 O1_4 1.441(9)
Cl1_4 O2_4 1.443(9)
Cl1_4 O4_4 1.444(9)
Cl1_4 O3_4 1.444(9)
Cl1_5 O4_5 1.441(9)
Cl1_5 O1_5 1.442(9)
Cl1_5 O2_5 1.442(9)
Cl1_5 O3_5 1.442(9)
Cl1_6 O3_6 1.440(9)
Cl1_6 O4_6 1.441(9)
Cl1_6 O1_6 1.442(9)
Cl1_6 O2_6 1.444(9)
Cl1_7 O3_7 1.441(9)
Cl1_7 O4_7 1.442(9)
Cl1_7 O1_7 1.442(9)
Cl1_7 O2_7 1.442(9)

loop_
_geom_hbond_atom_site_label_D
_geom_hbond_atom_site_label_H
_geom_hbond_atom_site_label_A
_geom_hbond_distance_DH
_geom_hbond_distance_HA
_geom_hbond_distance_DA
_geom_hbond_angle_DHA
_geom_hbond_site_symmetry_A
N1 H1A O1 0.86 2.16 2.65(3) 116.0 .
N1 H1A O2_2 0.86 2.58 3.19(4) 129.3 3_676
N1 H1A O3_2 0.86 2.37 3.16(4) 153.2 3_676
N1 H1A O2_3 0.86 1.96 2.68(4) 139.7 3_676
N5 H5B O2 0.86 1.95 2.51(3) 121.5 .
N6 H6A Cl1_4 0.86 2.80 3.65(2) 168.2 3_576
N6 H6A O2_4 0.86 2.60 3.35(3) 145.1 3_576
N6 H6A O4_4 0.86 1.99 2.79(3) 152.9 3_576
N6 H6A O2_5 0.86 1.89 2.70(7) 155.8 3_576
N10 H10A Cl1_1 0.86 2.74 3.55(2) 157.2 3_676
N10 H10A O1_1 0.86 2.01 2.86(3) 170.7 3_676
N10 H10A O2_1 0.86 2.44 3.02(3) 125.6 3_676
C16 H16A O3_6 0.93 2.49 3.28(3) 143.0 4_576
C16 H16A O3_7 0.93 2.54 3.41(6) 155.8 4_576
C30 H30A O4_7 0.93 2.42 3.21(5) 142.1 3_576
C22 H22A O3_4 0.93 2.55 3.35(3) 143.3 4_586
C25 H25B O4_5 0.96 1.89 2.58(9) 126.3 4_586
C32 H32A O4_1 0.93 2.47 3.32(3) 152.4 4_586
N11 H11B O3 0.86 2.00 2.58(3) 123.2 .
N15 H15A O4 0.86 2.17 2.62(3) 112.2 .
N15 H15A Cl1_4 0.86 2.93 3.66(2) 144.0 .
N15 H15A O1_4 0.86 2.25 3.08(3) 161.5 .
N15 H15A O4_4 0.86 2.60 3.12(3) 119.9 .
N15 H15A O1_5 0.86 2.15 2.94(6) 152.6 .
N16 H16B Cl1_6 0.86 2.83 3.61(2) 150.7 .
N16 H16B O1_6 0.86 1.94 2.79(3) 178.0 .
N16 H16B Cl1_7 0.86 2.96 3.74(4) 152.3 .
N16 H16B O1_7 0.86 2.22 3.06(6) 163.1 .
N20 H20B Cl1_2 0.86 2.71 3.47(3) 149.4 .
N20 H20B O1_2 0.86 2.02 2.86(4) 163.4 .
N20 H20B O2_2 0.86 2.41 2.94(3) 120.4 .
N20 H20B Cl1_3 0.86 2.62 3.42(3) 155.6 .
N20 H20B O1_3 0.86 1.95 2.79(5) 166.8 .
C38 H38A O2_2 0.93 2.53 3.34(4) 144.6 4_575
C47 H47A O4_1 0.93 2.48 3.16(3) 130.1 2_645
C60 H60B O4_3 0.96 2.46 2.98(4) 113.9 4_575
C61 H61B O3_5 0.96 2.65 3.23(8) 119.8 .
C66 H66A O3_6 0.93 2.61 3.45(4) 150.9 2

loop_
_geom_torsion_atom_site_label_1
_geom_torsion_atom_site_label_2
_geom_torsion_atom_site_label_3
_geom_torsion_atom_site_label_4
_geom_torsion
C7 N1 N2 C9 2(3)
C7 N1 N2 Fe1 -172.2(19)
C15 N4 N5 C17 0(2)
Fe1 N4 N5 C17 -180.0(17)
C26 N6 N7 C28 -6(3)
C26 N6 N7 Fe1 -172.6(18)
C34 N9 N10 C36 2(3)
Fe1 N9 N10 C36 -169.5(16)
C24 O1 C1 C6 178(3)
C24 O1 C1 C2 -4(4)
C6 C1 C2 C3 3(5)
O1 C1 C2 C3 -175(3)
C1 C2 C3 C4 -3(5)
C2 C3 C4 C5 1(6)
C3 C4 C5 C6 2(4)
O1 C1 C6 C5 178(2)
C2 C1 C6 C5 -1(6)
O1 C1 C6 C7 -1(5)
C2 C1 C6 C7 -179(3)
C4 C5 C6 C1 -2(5)
C4 C5 C6 C7 177(3)
N2 N1 C7 C8 -1(3)
N2 N1 C7 C6 179(2)
C1 C6 C7 C8 168(3)
C5 C6 C7 C8 -11(4)
C1 C6 C7 N1 -12(5)
C5 C6 C7 N1 170(2)
N1 C7 C8 C9 -1(3)
C6 C7 C8 C9 180(3)
N1 N2 C9 C8 -2(3)
Fe1 N2 C9 C8 173.3(15)
N1 N2 C9 C10 -179(2)
Fe1 N2 C9 C10 -3(3)
C7 C8 C9 N2 2(3)
C7 C8 C9 C10 177(3)
C14 N3 C10 C9 -179(2)
Fe1 N3 C10 C9 5(3)
C14 N3 C10 C11 2(3)
Fe1 N3 C10 C11 -174.8(17)
N2 C9 C10 N3 -1(4)
C8 C9 C10 N3 -176(2)
N2 C9 C10 C11 178(2)
C8 C9 C10 C11 3(5)
N3 C10 C11 C12 0(4)
C9 C10 C11 C12 -179(2)
C10 C11 C12 C13 -2(4)
C11 C12 C13 C14 2(4)
C10 N3 C14 C13 -2(4)
Fe1 N3 C14 C13 174.4(18)
C10 N3 C14 C15 179(2)
Fe1 N3 C14 C15 -4(3)
C12 C13 C14 N3 0(4)
C12 C13 C14 C15 179(2)
N5 N4 C15 C16 0(3)
Fe1 N4 C15 C16 180.0(15)
N5 N4 C15 C14 177(2)
Fe1 N4 C15 C14 -4(3)
N3 C14 C15 N4 5(3)
C13 C14 C15 N4 -174(2)
N3 C14 C15 C16 -179(3)
C13 C14 C15 C16 2(5)
N4 C15 C16 C17 0(3)
C14 C15 C16 C17 -176(3)
N4 N5 C17 C16 0(3)
N4 N5 C17 C18 -178.5(19)
C15 C16 C17 N5 0(3)
C15 C16 C17 C18 178(2)
N5 C17 C18 C19 -170(2)
C16 C17 C18 C19 11(4)
N5 C17 C18 C23 19(4)
C16 C17 C18 C23 -160(3)
C23 C18 C19 C20 -7(4)
C17 C18 C19 C20 -178(2)
C18 C19 C20 C21 7(4)
C19 C20 C21 C22 -3(4)
C20 C21 C22 C23 0(4)
C25 O2 C23 C18 171(3)
C25 O2 C23 C22 -9(4)
C19 C18 C23 O2 -176(2)
C17 C18 C23 O2 -6(4)
C19 C18 C23 C22 4(4)
C17 C18 C23 C22 174(2)
C21 C22 C23 O2 180(2)
C21 C22 C23 C18 0(4)
N7 N6 C26 C27 8(3)
N6 C26 C27 C28 -7(3)
N6 N7 C28 C27 1(3)
Fe1 N7 C28 C27 171.4(15)
N6 N7 C28 C29 -177(2)
Fe1 N7 C28 C29 -7(3)
C26 C27 C28 N7 3(3)
C26 C27 C28 C29 -178(3)
C33 N8 C29 C30 -8(4)
Fe1 N8 C29 C30 177.6(18)
C33 N8 C29 C28 176(2)
Fe1 N8 C29 C28 2(3)
C31 C30 C29 N8 9(4)
C31 C30 C29 C28 -175(2)
N7 C28 C29 N8 4(3)
C27 C28 C29 N8 -174(3)
N7 C28 C29 C30 -172(2)
C27 C28 C29 C30 10(4)
C29 C30 C31 C32 -7(4)
C30 C31 C32 C33 4(4)
C29 N8 C33 C32 5(4)
Fe1 N8 C33 C32 179.3(16)
C29 N8 C33 C34 -180(2)
Fe1 N8 C33 C34 -6(3)
C31 C32 C33 N8 -3(4)
C31 C32 C33 C34 -178(2)
N10 N9 C34 C35 -5(3)
Fe1 N9 C34 C35 168.8(15)
N10 N9 C34 C33 -175(2)
Fe1 N9 C34 C33 -1(3)
N8 C33 C34 N9 4(3)
C32 C33 C34 N9 179(2)
N8 C33 C34 C35 -163(2)
C32 C33 C34 C35 12(4)
N9 C34 C35 C36 6(3)
C33 C34 C35 C36 174(3)
C34 C35 C36 N10 -4(3)
N9 N10 C36 C35 2(3)
C43 N11 N12 C45 -3(3)
C43 N11 N12 Fe2 -179.7(17)
C51 N14 N15 C53 0(3)
Fe2 N14 N15 C53 -172.8(18)
C62 N16 N17 C64 2(3)
C62 N16 N17 Fe2 -175.8(18)
C70 N19 N20 C72 -1(2)
Fe2 N19 N20 C72 -169.3(16)
C60 O3 C37 C42 171(2)
C60 O3 C37 C38 -9(4)
O3 C37 C38 C39 -178(3)
C42 C37 C38 C39 2(4)
C37 C38 C39 C40 -1(5)
C38 C39 C40 C41 0(4)
C39 C40 C41 C42 1(4)
C40 C41 C42 C37 0(4)
C40 C41 C42 C43 178(2)
O3 C37 C42 C41 179(2)
C38 C37 C42 C41 -1(4)
O3 C37 C42 C43 1(4)
C38 C37 C42 C43 -179(2)
N12 N11 C43 C44 1(3)
N12 N11 C43 C42 -173(2)
C41 C42 C43 N11 -174(2)
C37 C42 C43 N11 4(4)
C41 C42 C43 C44 14(4)
C37 C42 C43 C44 -169(3)
N11 C43 C44 C45 1(3)
C42 C43 C44 C45 175(3)
N11 N12 C45 C44 3(2)
Fe2 N12 C45 C44 -179.3(14)
N11 N12 C45 C46 178.5(18)
Fe2 N12 C45 C46 -4(3)
C43 C44 C45 N12 -2(3)
C43 C44 C45 C46 -176(3)
C50 N13 C46 C45 179(2)
Fe2 N13 C46 C45 -1(3)
C50 N13 C46 C47 1(4)
Fe2 N13 C46 C47 -179.4(17)
N12 C45 C46 N13 3(3)
C44 C45 C46 N13 176(3)
N12 C45 C46 C47 -179(2)
C44 C45 C46 C47 -5(5)
N13 C46 C47 C48 -4(4)
C45 C46 C47 C48 178(3)
C46 C47 C48 C49 5(4)
C47 C48 C49 C50 -4(5)
C46 N13 C50 C51 179(2)
Fe2 N13 C50 C51 -1(3)
C46 N13 C50 C49 0(4)
Fe2 N13 C50 C49 -179.4(18)
C48 C49 C50 N13 1(4)
C48 C49 C50 C51 -177(3)
N13 C50 C51 C52 -169(3)
C49 C50 C51 C52 9(6)
N13 C50 C51 N14 1(3)
C49 C50 C51 N14 179(3)
N15 N14 C51 C52 -2(3)
Fe2 N14 C51 C52 173.0(16)
N15 N14 C51 C50 -175(2)
Fe2 N14 C51 C50 0(3)
C50 C51 C52 C53 173(3)
N14 C51 C52 C53 3(3)
C51 C52 C53 N15 -3(3)
C51 C52 C53 C54 179(3)
N14 N15 C53 C52 2(3)
N14 N15 C53 C54 -180(2)
C52 C53 C54 C55 -23(4)
N15 C53 C54 C55 160(2)
C52 C53 C54 C59 145(3)
N15 C53 C54 C59 -33(4)
C59 C54 C55 C56 7(4)
C53 C54 C55 C56 176(2)
C54 C55 C56 C57 -4(4)
C55 C56 C57 C58 5(5)
C56 C57 C58 C59 -8(5)
C57 C58 C59 O4 -178(3)
C57 C58 C59 C54 10(5)
C61 O4 C59 C58 3(4)
C61 O4 C59 C54 175(2)
C55 C54 C59 C58 -10(4)
C53 C54 C59 C58 -177(3)
C55 C54 C59 O4 177(2)
C53 C54 C59 O4 9(4)
N17 N16 C62 C63 -6(3)
N16 C62 C63 C64 7(3)
N16 N17 C64 C65 -177(2)
Fe2 N17 C64 C65 1(3)
N16 N17 C64 C63 2(3)
Fe2 N17 C64 C63 -179.4(14)
C62 C63 C64 N17 -5(3)
C62 C63 C64 C65 174(3)
C69 N18 C65 C66 3(4)
Fe2 N18 C65 C66 -169.9(17)
C69 N18 C65 C64 179(2)
Fe2 N18 C65 C64 6(3)
N17 C64 C65 N18 -5(3)
C63 C64 C65 N18 176(2)
N17 C64 C65 C66 170(3)
C63 C64 C65 C66 -9(5)
N18 C65 C66 C67 -1(4)
C64 C65 C66 C67 -176(3)
C65 C66 C67 C68 -2(4)
C66 C67 C68 C69 2(4)
C65 N18 C69 C68 -3(4)
Fe2 N18 C69 C68 170.1(16)
C65 N18 C69 C70 176(2)
Fe2 N18 C69 C70 -11(3)
C67 C68 C69 N18 0(3)
C67 C68 C69 C70 -178(2)
N20 N19 C70 C71 2(3)
Fe2 N19 C70 C71 173.2(17)
N20 N19 C70 C69 -178.1(19)
Fe2 N19 C70 C69 -7(3)
N18 C69 C70 N19 11(3)
C68 C69 C70 N19 -170(2)
N18 C69 C70 C71 -169(3)
C68 C69 C70 C71 10(5)
N19 C70 C71 C72 -2(3)
C69 C70 C71 C72 178(3)
N19 N20 C72 C71 0(3)
C70 C71 C72 N20 1(3)
